data_7133331
loop_
_publ_author_name
'Yang, Fang'
'Li, Heyang'
'Li, Huijie'
'He, Xiaoming'

_publ_section_title
;
 Manipulation of 1D and 2D self-assembly <i>via</i> geometry modulation of
 adamantane isocyanide Pt(II) complexes.
;
_journal_issue 65
_journal_name_full 'Chemical communications (Cambridge, England)'
_journal_page_first 8605
_journal_page_last 8608
_journal_paper_doi 10.1039/d4cc02400a
_journal_volume 60
_journal_year 2024
_chemical_formula_moiety 'C19 H23 N'
_chemical_formula_sum 'C19 H23 N'
_chemical_formula_weight 265.38
_space_group_crystal_system orthorhombic
_space_group_IT_number 62
_space_group_name_Hall '-P 2ac 2n'
_space_group_name_H-M_alt 'P n m a'
_atom_sites_solution_hydrogens geom
_atom_sites_solution_primary dual
_audit_creation_date 2023-11-30
_audit_creation_method
;
Olex2 1.5
(compiled 2023.08.24 svn.re1ec1418 for OlexSys, GUI svn.r6817)
;
_audit_update_record
;
2024-05-17 deposited with the CCDC.	2024-07-11 downloaded from the CCDC.
;
_cell_angle_alpha 90
_cell_angle_beta 90
_cell_angle_gamma 90
_cell_formula_units_Z 4
_cell_length_a 11.2368(3)
_cell_length_b 7.0029(2)
_cell_length_c 19.2578(5)
_cell_measurement_reflns_used 9907
_cell_measurement_temperature 200.00
_cell_measurement_theta_max 68.096
_cell_measurement_theta_min 4.556
_cell_volume 1515.40(7)
_computing_cell_refinement 'SAINT V8.40A (Bruker, 2019)'
_computing_data_reduction 'SAINT V8.40A (Bruker, 2019)'
_computing_molecular_graphics 'Olex2 1.5 (Dolomanov et al., 2009)'
_computing_publication_material 'Olex2 1.5 (Dolomanov et al., 2009)'
_computing_structure_refinement 'SHELXL 2019/2 (Sheldrick, 2015)'
_computing_structure_solution 'SHELXT 2018/2 (Sheldrick, 2018)'
_diffrn_ambient_temperature 200.00
_diffrn_measured_fraction_theta_full 0.991
_diffrn_measured_fraction_theta_max 0.991
_diffrn_measurement_device_type 'Bruker APEX-II CCD'
_diffrn_measurement_method '\f and \w scans'
_diffrn_radiation_type CuK\a
_diffrn_radiation_wavelength 1.54178
_diffrn_reflns_av_R_equivalents 0.0419
_diffrn_reflns_av_unetI/netI 0.0189
_diffrn_reflns_Laue_measured_fraction_full 0.991
_diffrn_reflns_Laue_measured_fraction_max 0.991
_diffrn_reflns_limit_h_max 13
_diffrn_reflns_limit_h_min -13
_diffrn_reflns_limit_k_max 8
_diffrn_reflns_limit_k_min -8
_diffrn_reflns_limit_l_max 23
_diffrn_reflns_limit_l_min -18
_diffrn_reflns_number 19743
_diffrn_reflns_point_group_measured_fraction_full 0.991
_diffrn_reflns_point_group_measured_fraction_max 0.991
_diffrn_reflns_theta_full 67.679
_diffrn_reflns_theta_max 68.090
_diffrn_reflns_theta_min 4.556
_diffrn_source_current 50.0
_diffrn_source_power 2.5
_diffrn_source_voltage 50.0
_diffrn_standards_number 0
_exptl_absorpt_coefficient_mu 0.501
_exptl_absorpt_correction_T_max 0.7531
_exptl_absorpt_correction_T_min 0.6539
_exptl_absorpt_correction_type multi-scan
_exptl_absorpt_process_details
;
SADABS-2016/2 (Bruker,2016/2) was used for absorption correction.
wR2(int) was 0.1337 before and 0.0621 after correction.
The Ratio of minimum to maximum transmission is 0.8683.
The \l/2 correction factor is Not present.
;
_exptl_crystal_colour 'clear light colourless'
_exptl_crystal_colour_lustre clear
_exptl_crystal_colour_modifier light
_exptl_crystal_colour_primary colourless
_exptl_crystal_density_diffrn 1.163
_exptl_crystal_description block
_exptl_crystal_F_000 576
_exptl_crystal_size_max 0.3
_exptl_crystal_size_mid 0.2
_exptl_crystal_size_min 0.12
_refine_diff_density_max 0.190
_refine_diff_density_min -0.180
_refine_diff_density_rms 0.037
_refine_ls_extinction_method none
_refine_ls_goodness_of_fit_ref 1.066
_refine_ls_hydrogen_treatment constr
_refine_ls_matrix_type full
_refine_ls_number_parameters 114
_refine_ls_number_reflns 1496
_refine_ls_number_restraints 108
_refine_ls_restrained_S_all 1.102
_refine_ls_R_factor_all 0.0512
_refine_ls_R_factor_gt 0.0484
_refine_ls_shift/su_max 0.002
_refine_ls_shift/su_mean 0.000
_refine_ls_structure_factor_coef Fsqd
_refine_ls_weighting_details 'w=1/[\s^2^(Fo^2^)+(0.0641P)^2^+0.4021P] where P=(Fo^2^+2Fc^2^)/3'
_refine_ls_weighting_scheme calc
_refine_ls_wR_factor_gt 0.1270
_refine_ls_wR_factor_ref 0.1298
_reflns_Friedel_coverage 0.000
_reflns_number_gt 1378
_reflns_number_total 1496
_reflns_threshold_expression 'I > 2\s(I)'
_cod_data_source_file d4cc02400a2.cif
_cod_data_source_block s
_cod_depositor_comments 'Adding full bibliography for 7133331--7133332.cif.'
_cod_database_code 7133331
_shelx_shelxl_version_number 2019/2
_shelx_space_group_comment
;
The symmetry employed for this shelxl refinement is uniquely defined
by the following loop, which should always be used as a source of
symmetry information in preference to the above space-group names.
They are only intended as comments.
;
_shelx_estimated_absorpt_t_max 0.942
_shelx_estimated_absorpt_t_min 0.864
_olex2_refinement_description
;
1. Fixed Uiso
 At 1.2 times of:
  All C(H) groups, All C(H,H) groups
 At 1.5 times of:
  All C(H,H,H) groups
2. Uiso/Uaniso restraints and constraints
C002 \\sim N001 \\sim C00A \\sim C008 \\sim C006 \\sim C007 \\sim C005 \\sim
C00C \\sim C004 \\sim C00D \\sim C003 \\sim C009 \\sim C00B \\sim C00E \\sim
C00G \\sim C00F \\sim C00H: within 2A with sigma of 0.01 and sigma for terminal
atoms of 0.02 within 2A
3. Others
 Fixed Sof: H00A(0.5) H00B(0.5) H00F(0.5) H00E(0.5) H00G(0.5) H00H(0.5)
 H00J(0.5) H00I(0.5)
4.a Ternary CH refined with riding coordinates:
 C00E(H00K), C00G(H00N)
4.b Secondary CH2 refined with riding coordinates:
 C009(H00A,H00B), C00B(H00C,H00D), C00F(H00M,H00L), C00H(H00O,H00P)
4.c Aromatic/amide H refined with riding coordinates:
 C004(H004), C005(H005)
4.d Idealised Me refined as rotating group:
 C00C(H00F,H00E,H00G), C00D(H00H,H00J,H00I)
;
_olex2_submission_special_instructions 'No special instructions were received'

loop_
_space_group_symop_operation_xyz
'x, y, z'
'-x+1/2, -y, z+1/2'
'-x, y+1/2, -z'
'x+1/2, -y+1/2, -z+1/2'
'-x, -y, -z'
'x-1/2, y, -z-1/2'
'x, -y-1/2, z'
'-x-1/2, y-1/2, z-1/2'

loop_
_atom_site_label
_atom_site_type_symbol
_atom_site_fract_x
_atom_site_fract_y
_atom_site_fract_z
_atom_site_U_iso_or_equiv
_atom_site_adp_type
_atom_site_occupancy
_atom_site_site_symmetry_order
_atom_site_calc_flag
_atom_site_refinement_flags_posn
_atom_site_refinement_flags_adp
_atom_site_refinement_flags_occupancy
_atom_site_disorder_assembly
_atom_site_disorder_group
N001 N 0.54711(14) 0.750000 0.60801(9) 0.0502(4) Uani 1 2 d S TU P . .
C002 C 0.27836(14) 0.750000 0.45767(9) 0.0351(4) Uani 1 2 d S TU P . .
C003 C 0.17692(14) 0.750000 0.40511(8) 0.0359(4) Uani 1 2 d S TU P . .
C004 C 0.25165(15) 0.750000 0.52857(9) 0.0379(4) Uani 1 2 d S TU P . .
H004 H 0.170480 0.750000 0.542369 0.045 Uiso 1 2 calc R U P . .
C005 C 0.39799(15) 0.750000 0.43872(9) 0.0391(4) Uani 1 2 d S TU P . .
H005 H 0.418088 0.750000 0.390803 0.047 Uiso 1 2 calc R U P . .
C006 C 0.48907(15) 0.750000 0.48774(10) 0.0413(4) Uani 1 2 d S TU P . .
C007 C 0.33867(16) 0.750000 0.57954(10) 0.0416(4) Uani 1 2 d S TU P . .
C008 C 0.45701(15) 0.750000 0.55752(10) 0.0424(5) Uani 1 2 d S TU P . .
C009 C 0.22005(17) 0.750000 0.32969(9) 0.0506(5) Uani 1 2 d S TU P . .
H00A H 0.269650 0.635537 0.321174 0.061 Uiso 0.5 1 calc R U P . .
H00B H 0.269650 0.864463 0.321174 0.061 Uiso 0.5 1 calc R U P . .
C00A C 0.6208(2) 0.750000 0.65029(13) 0.0658(6) Uani 1 2 d S TU P . .
C00B C 0.10024(13) 0.5714(2) 0.41611(7) 0.0566(4) Uani 1 1 d . U . . .
H00C H 0.071364 0.567622 0.464656 0.068 Uiso 1 1 calc R U . . .
H00D H 0.148748 0.455614 0.407781 0.068 Uiso 1 1 calc R U . . .
C00C C 0.61772(16) 0.750000 0.46614(12) 0.0529(5) Uani 1 2 d S TU P . .
H00F H 0.623420 0.722386 0.416361 0.079 Uiso 0.5 1 calc R U P A -1
H00E H 0.660900 0.652076 0.492346 0.079 Uiso 0.5 1 calc R U P A -1
H00G H 0.652655 0.875539 0.475632 0.079 Uiso 0.5 1 calc R U P A -1
C00D C 0.3063(2) 0.750000 0.65543(10) 0.0597(6) Uani 1 2 d S TU P . .
H00H H 0.313544 0.620195 0.673969 0.090 Uiso 0.5 1 calc R U P B -1
H00J H 0.224128 0.794439 0.660975 0.090 Uiso 0.5 1 calc R U P B -1
H00I H 0.360091 0.835367 0.680734 0.090 Uiso 0.5 1 calc R U P B -1
C00E C 0.11327(19) 0.750000 0.27970(10) 0.0606(6) Uani 1 2 d S TU P . .
H00K H 0.142980 0.749998 0.230751 0.073 Uiso 1 2 calc R U P . .
C00F C 0.03872(15) 0.5725(3) 0.29183(8) 0.0722(5) Uani 1 1 d . U . . .
H00M H 0.087390 0.456857 0.283546 0.087 Uiso 1 1 calc R U . . .
H00L H -0.029412 0.570580 0.259246 0.087 Uiso 1 1 calc R U . . .
C00G C -0.00627(15) 0.5736(3) 0.36618(8) 0.0735(6) Uani 1 1 d . U . . .
H00N H -0.056140 0.457500 0.374331 0.088 Uiso 1 1 calc R U . . .
C00H C -0.08062(19) 0.750000 0.37864(12) 0.0908(10) Uani 1 2 d S TU P . .
H00O H -0.149969 0.750003 0.346933 0.109 Uiso 1 2 calc R U P . .
H00P H -0.110575 0.749997 0.426984 0.109 Uiso 1 2 calc R U P . .

loop_
_atom_site_aniso_label
_atom_site_aniso_U_11
_atom_site_aniso_U_22
_atom_site_aniso_U_33
_atom_site_aniso_U_23
_atom_site_aniso_U_13
_atom_site_aniso_U_12
N001 0.0411(9) 0.0407(8) 0.0689(11) 0.000 -0.0134(8) 0.000
C002 0.0336(8) 0.0305(8) 0.0411(9) 0.000 0.0029(7) 0.000
C003 0.0331(8) 0.0395(9) 0.0350(8) 0.000 0.0050(6) 0.000
C004 0.0330(8) 0.0401(9) 0.0406(9) 0.000 0.0010(7) 0.000
C005 0.0348(9) 0.0338(8) 0.0488(10) 0.000 0.0056(7) 0.000
C006 0.0329(8) 0.0284(8) 0.0625(11) 0.000 0.0016(8) 0.000
C007 0.0406(9) 0.0379(9) 0.0462(10) 0.000 -0.0045(7) 0.000
C008 0.0360(9) 0.0324(9) 0.0587(11) 0.000 -0.0097(8) 0.000
C009 0.0414(9) 0.0725(13) 0.0379(9) 0.000 0.0091(8) 0.000
C00A 0.0515(12) 0.0619(14) 0.0838(16) 0.000 -0.0193(12) 0.000
C00B 0.0552(8) 0.0647(9) 0.0499(8) 0.0104(7) -0.0064(6) -0.0238(7)
C00C 0.0322(9) 0.0431(10) 0.0835(15) 0.000 0.0030(9) 0.000
C00D 0.0528(12) 0.0820(15) 0.0442(11) 0.000 -0.0098(9) 0.000
C00E 0.0544(12) 0.0955(17) 0.0317(9) 0.000 0.0054(8) 0.000
C00F 0.0709(10) 0.0899(13) 0.0557(9) -0.0180(8) -0.0151(8) -0.0093(9)
C00G 0.0586(9) 0.1045(14) 0.0576(9) 0.0121(9) -0.0106(7) -0.0408(10)
C00H 0.0319(10) 0.193(3) 0.0476(12) 0.000 -0.0015(9) 0.000

loop_
_atom_type_symbol
_atom_type_description
_atom_type_scat_dispersion_real
_atom_type_scat_dispersion_imag
_atom_type_scat_source
C C 0.0181 0.0091 'International Tables Vol C Tables 4.2.6.8 and 6.1.1.4'
H H 0.0000 0.0000 'International Tables Vol C Tables 4.2.6.8 and 6.1.1.4'
N N 0.0311 0.0180 'International Tables Vol C Tables 4.2.6.8 and 6.1.1.4'

loop_
_geom_angle_atom_site_label_1
_geom_angle_atom_site_label_2
_geom_angle_atom_site_label_3
_geom_angle
_geom_angle_site_symmetry_1
_geom_angle_site_symmetry_3
_geom_angle_publ_flag
C00A N001 C008 179.3(2) . . ?
C004 C002 C003 119.20(14) . . ?
C005 C002 C003 123.21(15) . . ?
C005 C002 C004 117.59(16) . . ?
C002 C003 C009 113.15(14) . . ?
C002 C003 C00B 109.18(9) . . ?
C002 C003 C00B 109.18(9) . 7_575 ?
C009 C003 C00B 107.99(10) . . ?
C009 C003 C00B 107.98(10) . 7_575 ?
C00B C003 C00B 109.30(16) . 7_575 ?
C002 C004 H004 118.6 . . ?
C007 C004 C002 122.71(16) . . ?
C007 C004 H004 118.6 . . ?
C002 C005 H005 118.9 . . ?
C006 C005 C002 122.12(16) . . ?
C006 C005 H005 118.9 . . ?
C005 C006 C00C 121.25(18) . . ?
C008 C006 C005 117.68(16) . . ?
C008 C006 C00C 121.07(17) . . ?
C004 C007 C008 117.20(17) . . ?
C004 C007 C00D 121.12(17) . . ?
C008 C007 C00D 121.67(17) . . ?
C006 C008 N001 118.83(16) . . ?
C006 C008 C007 122.70(16) . . ?
C007 C008 N001 118.47(17) . . ?
C003 C009 H00A 109.6 . . ?
C003 C009 H00B 109.6 . . ?
C003 C009 C00E 110.29(15) . . ?
H00A C009 H00B 108.1 . . ?
C00E C009 H00A 109.6 . . ?
C00E C009 H00B 109.6 . . ?
C003 C00B H00C 109.6 . . ?
C003 C00B H00D 109.6 . . ?
C003 C00B C00G 110.07(12) . . ?
H00C C00B H00D 108.2 . . ?
C00G C00B H00C 109.6 . . ?
C00G C00B H00D 109.6 . . ?
C006 C00C H00F 109.5 . . ?
C006 C00C H00E 109.5 . . ?
C006 C00C H00G 109.5 . . ?
H00F C00C H00E 109.5 . . ?
H00F C00C H00G 109.5 . . ?
H00E C00C H00G 109.5 . . ?
C007 C00D H00H 109.5 . . ?
C007 C00D H00J 109.5 . . ?
C007 C00D H00I 109.5 . . ?
H00H C00D H00J 109.5 . . ?
H00H C00D H00I 109.5 . . ?
H00J C00D H00I 109.5 . . ?
C009 C00E H00K 109.2 . . ?
C00F C00E C009 109.53(11) . . ?
C00F C00E C009 109.53(11) 7_575 . ?
C00F C00E H00K 109.2 7_575 . ?
C00F C00E H00K 109.2 . . ?
C00F C00E C00F 110.05(19) 7_575 . ?
C00E C00F H00M 109.9 . . ?
C00E C00F H00L 109.9 . . ?
C00E C00F C00G 108.95(14) . . ?
H00M C00F H00L 108.3 . . ?
C00G C00F H00M 109.9 . . ?
C00G C00F H00L 109.9 . . ?
C00B C00G H00N 109.3 . . ?
C00F C00G C00B 109.32(13) . . ?
C00F C00G H00N 109.3 . . ?
C00H C00G C00B 109.88(15) . . ?
C00H C00G C00F 109.78(16) . . ?
C00H C00G H00N 109.3 . . ?
C00G C00H C00G 109.73(18) 7_575 . ?
C00G C00H H00O 109.7 7_575 . ?
C00G C00H H00O 109.7 . . ?
C00G C00H H00P 109.7 . . ?
C00G C00H H00P 109.7 7_575 . ?
H00O C00H H00P 108.2 . . ?

loop_
_geom_bond_atom_site_label_1
_geom_bond_atom_site_label_2
_geom_bond_distance
_geom_bond_site_symmetry_2
_geom_bond_publ_flag
N001 C008 1.404(2) . ?
N001 C00A 1.162(3) . ?
C002 C003 1.524(2) . ?
C002 C004 1.398(2) . ?
C002 C005 1.393(2) . ?
C003 C009 1.531(2) . ?
C003 C00B 1.5336(16) . ?
C003 C00B 1.5336(16) 7_575 ?
C004 H004 0.9500 . ?
C004 C007 1.386(2) . ?
C005 H005 0.9500 . ?
C005 C006 1.392(2) . ?
C006 C008 1.391(3) . ?
C006 C00C 1.504(2) . ?
C007 C008 1.396(3) . ?
C007 C00D 1.506(3) . ?
C009 H00A 0.9900 . ?
C009 H00B 0.9900 . ?
C009 C00E 1.538(3) . ?
C00B H00C 0.9900 . ?
C00B H00D 0.9900 . ?
C00B C00G 1.535(2) . ?
C00C H00F 0.9800 . ?
C00C H00E 0.9800 . ?
C00C H00G 0.9800 . ?
C00D H00H 0.9800 . ?
C00D H00J 0.9800 . ?
C00D H00I 0.9800 . ?
C00E H00K 1.0000 . ?
C00E C00F 1.517(2) 7_575 ?
C00E C00F 1.517(2) . ?
C00F H00M 0.9900 . ?
C00F H00L 0.9900 . ?
C00F C00G 1.518(2) . ?
C00G H00N 1.0000 . ?
C00G C00H 1.510(2) . ?
C00H H00O 0.9900 . ?
C00H H00P 0.9900 . ?

loop_
_geom_torsion_atom_site_label_1
_geom_torsion_atom_site_label_2
_geom_torsion_atom_site_label_3
_geom_torsion_atom_site_label_4
_geom_torsion
_geom_torsion_site_symmetry_1
_geom_torsion_site_symmetry_2
_geom_torsion_site_symmetry_3
_geom_torsion_site_symmetry_4
_geom_torsion_publ_flag
C002 C003 C009 C00E 180.000(0) . . . . ?
C002 C003 C00B C00G 177.09(13) . . . . ?
C002 C004 C007 C008 0.000(1) . . . . ?
C002 C004 C007 C00D 180.000(0) . . . . ?
C002 C005 C006 C008 0.000(0) . . . . ?
C002 C005 C006 C00C 180.000(0) . . . . ?
C003 C002 C004 C007 180.000(0) . . . . ?
C003 C002 C005 C006 180.000(0) . . . . ?
C003 C009 C00E C00F -60.39(12) . . . . ?
C003 C009 C00E C00F 60.39(12) . . . 7_575 ?
C003 C00B C00G C00F 61.24(19) . . . . ?
C003 C00B C00G C00H -59.29(17) . . . . ?
C004 C002 C003 C009 180.000(0) . . . . ?
C004 C002 C003 C00B 59.72(10) . . . 7_575 ?
C004 C002 C003 C00B -59.72(10) . . . . ?
C004 C002 C005 C006 0.000(0) . . . . ?
C004 C007 C008 N001 180.000(0) . . . . ?
C004 C007 C008 C006 0.000(0) . . . . ?
C005 C002 C003 C009 0.000(0) . . . . ?
C005 C002 C003 C00B 120.28(10) . . . . ?
C005 C002 C003 C00B -120.28(10) . . . 7_575 ?
C005 C002 C004 C007 0.000(0) . . . . ?
C005 C006 C008 N001 180.000(0) . . . . ?
C005 C006 C008 C007 0.000(0) . . . . ?
C009 C003 C00B C00G -59.51(17) . . . . ?
C009 C00E C00F C00G 60.50(18) . . . . ?
C00B C003 C009 C00E 59.04(10) . . . . ?
C00B C003 C009 C00E -59.04(10) 7_575 . . . ?
C00B C003 C00B C00G 57.73(19) 7_575 . . . ?
C00B C00G C00H C00G 60.3(2) . . . 7_575 ?
C00C C006 C008 N001 0.000(0) . . . . ?
C00C C006 C008 C007 180.000(0) . . . . ?
C00D C007 C008 N001 0.000(0) . . . . ?
C00D C007 C008 C006 180.000(0) . . . . ?
C00E C00F C00G C00B -60.98(19) . . . . ?
C00E C00F C00G C00H 59.62(18) . . . . ?
C00F C00E C00F C00G -60.0(2) 7_575 . . . ?
C00F C00G C00H C00G -59.9(2) . . . 7_575 ?
